data_7155832
loop_
_publ_author_name
'Wang, Hai-Yang'
'Huang, Liye'
'Cao, Xiaohui'
'Liang, Dacheng'
'Peng, Ai-Yun'

_publ_section_title
;
 Synthesis of phostones via DABCO-catalyzed bromocyclization of
 alkenylphosphonic acid monoesters
;
_journal_name_full 'Org. Biomol. Chem.'
_journal_paper_doi 10.1039/C7OB01436H
_journal_year 2017
_chemical_formula_sum 'C21 H20 Br N0 O3 P'
_chemical_formula_weight 431.25
_chemical_name_systematic
;
 ?
;
_space_group_crystal_system monoclinic
_space_group_IT_number 14
_space_group_name_Hall '-P 2ybc'
_space_group_name_H-M_alt 'P 1 21/c 1'
_symmetry_space_group_name_Hall '-P 2ybc'
_symmetry_space_group_name_H-M 'P 1 21/c 1'
_atom_sites_solution_hydrogens geom
_audit_creation_method SHELXL-2013
_audit_update_record
;
2016-10-23 deposited with the CCDC.
2017-08-02 downloaded from the CCDC.
;
_cell_angle_alpha 90
_cell_angle_beta 94.993(4)
_cell_angle_gamma 90
_cell_formula_units_Z 4
_cell_length_a 5.4900(2)
_cell_length_b 19.9165(6)
_cell_length_c 18.1684(8)
_cell_measurement_temperature 293(2)
_cell_volume 1979.02(13)
_computing_structure_refinement 'SHELXL-2013 (Sheldrick, 2013)'
_diffrn_ambient_temperature 293(2)
_diffrn_measured_fraction_theta_full 0.817
_diffrn_measured_fraction_theta_max 0.998
_diffrn_radiation_type CuK\a
_diffrn_radiation_wavelength 1.54178
_diffrn_reflns_av_R_equivalents 0.0365
_diffrn_reflns_av_unetI/netI 0.0283
_diffrn_reflns_Laue_measured_fraction_full 0.817
_diffrn_reflns_Laue_measured_fraction_max 0.998
_diffrn_reflns_limit_h_max 6
_diffrn_reflns_limit_h_min -5
_diffrn_reflns_limit_k_max 22
_diffrn_reflns_limit_k_min -22
_diffrn_reflns_limit_l_max 20
_diffrn_reflns_limit_l_min -20
_diffrn_reflns_number 10571
_diffrn_reflns_point_group_measured_fraction_full 0.817
_diffrn_reflns_point_group_measured_fraction_max 0.998
_diffrn_reflns_theta_full 67.679
_diffrn_reflns_theta_max 59.995
_diffrn_reflns_theta_min 3.299
_exptl_absorpt_coefficient_mu 3.738
_exptl_crystal_colour colorless
_exptl_crystal_density_diffrn 1.447
_exptl_crystal_description block
_exptl_crystal_F_000 880
_exptl_crystal_size_max 0.500
_exptl_crystal_size_mid 0.200
_exptl_crystal_size_min 0.200
_refine_diff_density_max 0.964
_refine_diff_density_min -0.755
_refine_diff_density_rms 0.058
_refine_ls_extinction_method none
_refine_ls_goodness_of_fit_ref 1.074
_refine_ls_hydrogen_treatment constr
_refine_ls_matrix_type full
_refine_ls_number_parameters 236
_refine_ls_number_reflns 2938
_refine_ls_number_restraints 0
_refine_ls_restrained_S_all 1.074
_refine_ls_R_factor_all 0.0727
_refine_ls_R_factor_gt 0.0613
_refine_ls_shift/su_max 0.000
_refine_ls_shift/su_mean 0.000
_refine_ls_structure_factor_coef Fsqd
_refine_ls_weighting_details
;
 w=1/[\s^2^(Fo^2^)+(0.0794P)^2^+2.9374P]
 where P=(Fo^2^+2Fc^2^)/3
;
_refine_ls_weighting_scheme calc
_refine_ls_wR_factor_gt 0.1693
_refine_ls_wR_factor_ref 0.1800
_reflns_Friedel_coverage 0.000
_reflns_number_gt 2417
_reflns_number_total 2938
_reflns_threshold_expression 'I > 2\s(I)'
_cod_data_source_file c7ob01436h2.cif
_cod_data_source_block A
_cod_database_code 7155832
_shelx_space_group_comment
;
The symmetry employed for this shelxl refinement is uniquely defined
by the following loop, which should always be used as a source of
symmetry information in preference to the above space-group names.
They are only intended as comments.
;
_shelx_estimated_absorpt_t_min 0.257
_shelx_estimated_absorpt_t_max 0.522
_shelxl_version_number 2013-2

loop_
_space_group_symop_operation_xyz
'x, y, z'
'-x, y+1/2, -z+1/2'
'-x, -y, -z'
'x, -y-1/2, z-1/2'

loop_
_atom_site_label
_atom_site_type_symbol
_atom_site_fract_x
_atom_site_fract_y
_atom_site_fract_z
_atom_site_U_iso_or_equiv
_atom_site_adp_type
_atom_site_occupancy
_atom_site_site_symmetry_order
_atom_site_calc_flag
_atom_site_refinement_flags_posn
_atom_site_refinement_flags_adp
Br1 Br 0.55072(19) 0.45649(4) 0.63258(4) 0.1197(4) Uani 1 1 d . .
P1 P 0.1691(2) 0.67622(7) 0.65857(8) 0.0651(4) Uani 1 1 d . .
O1 O 0.2284(7) 0.74898(18) 0.6863(2) 0.0813(11) Uani 1 1 d . .
O2 O -0.0935(7) 0.6650(2) 0.6465(3) 0.0914(12) Uani 1 1 d . .
O3 O 0.3055(7) 0.63294(17) 0.72274(19) 0.0712(9) Uani 1 1 d . .
C1 C 0.4674(13) 0.7693(4) 0.7180(4) 0.106(2) Uani 1 1 d . .
H1A H 0.5878 0.7576 0.6850 0.158 Uiso 1 1 calc R U
H1B H 0.5040 0.7469 0.7644 0.158 Uiso 1 1 calc R U
H1C H 0.4692 0.8170 0.7258 0.158 Uiso 1 1 calc R U
C2 C 0.3385(9) 0.6575(3) 0.5803(3) 0.0648(12) Uani 1 1 d . .
H2 H 0.5037 0.6755 0.5915 0.078 Uiso 1 1 calc R U
C3 C 0.3630(12) 0.5807(3) 0.5749(3) 0.0795(15) Uani 1 1 d . .
H3A H 0.2023 0.5608 0.5649 0.095 Uiso 1 1 calc R U
H3B H 0.4594 0.5694 0.5344 0.095 Uiso 1 1 calc R U
C4 C 0.4848(11) 0.5522(3) 0.6464(3) 0.0736(14) Uani 1 1 d . .
H4 H 0.6418 0.5752 0.6571 0.088 Uiso 1 1 calc R U
C5 C 0.3365(10) 0.5612(3) 0.7123(3) 0.0695(13) Uani 1 1 d . .
H5 H 0.1762 0.5398 0.7023 0.083 Uiso 1 1 calc R U
C6 C 0.4615(10) 0.5348(3) 0.7855(3) 0.0714(14) Uani 1 1 d . .
C7 C 0.6639(11) 0.5683(3) 0.8155(3) 0.0794(15) Uani 1 1 d . .
H7 H 0.7254 0.6044 0.7904 0.095 Uiso 1 1 calc R U
C8 C 0.7797(15) 0.5483(4) 0.8842(4) 0.108(2) Uani 1 1 d . .
H8 H 0.9152 0.5718 0.9047 0.130 Uiso 1 1 calc R U
C9 C 0.6954(17) 0.4954(4) 0.9202(4) 0.108(2) Uani 1 1 d . .
H9 H 0.7741 0.4823 0.9654 0.130 Uiso 1 1 calc R U
C10 C 0.4874(14) 0.4593(3) 0.8900(4) 0.0889(19) Uani 1 1 d . .
C11 C 0.3694(11) 0.4795(3) 0.8211(3) 0.0797(16) Uani 1 1 d . .
C12 C 0.1604(12) 0.4422(3) 0.7913(5) 0.0944(19) Uani 1 1 d . .
H12 H 0.0791 0.4535 0.7459 0.113 Uiso 1 1 calc R U
C13 C 0.0842(18) 0.3893(4) 0.8317(7) 0.128(3) Uani 1 1 d . .
H13 H -0.0494 0.3644 0.8120 0.154 Uiso 1 1 calc R U
C14 C 0.192(2) 0.3709(4) 0.8989(7) 0.140(4) Uani 1 1 d . .
H14 H 0.1295 0.3354 0.9247 0.168 Uiso 1 1 calc R U
C15 C 0.392(2) 0.4051(4) 0.9279(5) 0.125(3) Uani 1 1 d . .
H15 H 0.4679 0.3924 0.9736 0.150 Uiso 1 1 calc R U
C16 C 0.2346(10) 0.6906(3) 0.5096(3) 0.0715(14) Uani 1 1 d . .
C17 C 0.3512(14) 0.7441(4) 0.4819(4) 0.104(2) Uani 1 1 d . .
H17 H 0.4941 0.7600 0.5072 0.125 Uiso 1 1 calc R U
C18 C 0.2616(19) 0.7757(5) 0.4165(5) 0.132(3) Uani 1 1 d . .
H18 H 0.3438 0.8125 0.3991 0.159 Uiso 1 1 calc R U
C19 C 0.0563(18) 0.7530(5) 0.3785(4) 0.119(3) Uani 1 1 d . .
H19 H -0.0062 0.7747 0.3356 0.143 Uiso 1 1 calc R U
C20 C -0.0592(16) 0.6980(5) 0.4035(5) 0.128(3) Uani 1 1 d . .
H20 H -0.1970 0.6810 0.3764 0.154 Uiso 1 1 calc R U
C21 C 0.0275(13) 0.6672(4) 0.4691(4) 0.109(2) Uani 1 1 d . .
H21 H -0.0551 0.6302 0.4860 0.131 Uiso 1 1 calc R U

loop_
_atom_site_aniso_label
_atom_site_aniso_U_11
_atom_site_aniso_U_22
_atom_site_aniso_U_33
_atom_site_aniso_U_23
_atom_site_aniso_U_13
_atom_site_aniso_U_12
Br1 0.1865(10) 0.0817(5) 0.0891(6) -0.0093(4) 0.0021(5) 0.0455(5)
P1 0.0548(7) 0.0664(8) 0.0737(8) 0.0055(6) 0.0035(6) 0.0072(6)
O1 0.090(3) 0.065(2) 0.088(3) -0.0065(19) 0.002(2) 0.0110(19)
O2 0.055(2) 0.105(3) 0.114(3) 0.013(3) 0.007(2) 0.002(2)
O3 0.079(2) 0.069(2) 0.065(2) 0.0024(17) 0.0078(17) 0.0161(17)
C1 0.103(5) 0.093(5) 0.119(6) -0.012(4) 0.000(4) -0.018(4)
C2 0.051(3) 0.075(3) 0.067(3) 0.004(2) -0.002(2) 0.002(2)
C3 0.092(4) 0.076(4) 0.069(3) -0.004(3) -0.003(3) 0.011(3)
C4 0.081(4) 0.070(3) 0.069(3) -0.003(3) 0.000(3) 0.016(3)
C5 0.072(3) 0.058(3) 0.077(3) 0.002(3) 0.001(3) 0.000(2)
C6 0.076(3) 0.063(3) 0.076(3) -0.006(3) 0.011(3) 0.004(3)
C7 0.076(4) 0.084(4) 0.076(4) -0.002(3) -0.011(3) 0.002(3)
C8 0.120(6) 0.107(5) 0.092(5) -0.015(4) -0.024(4) 0.013(4)
C9 0.143(7) 0.103(5) 0.076(4) -0.002(4) -0.004(4) 0.034(5)
C10 0.125(5) 0.073(4) 0.070(4) -0.005(3) 0.013(4) 0.035(4)
C11 0.092(4) 0.065(3) 0.084(4) -0.003(3) 0.013(3) 0.017(3)
C12 0.082(4) 0.070(4) 0.132(6) 0.004(4) 0.012(4) -0.005(3)
C13 0.137(7) 0.074(5) 0.178(9) 0.028(5) 0.036(7) 0.007(4)
C14 0.188(10) 0.077(5) 0.165(10) 0.030(6) 0.075(8) 0.010(6)
C15 0.183(9) 0.081(5) 0.115(6) 0.016(5) 0.040(6) 0.032(6)
C16 0.065(3) 0.082(3) 0.066(3) 0.006(3) -0.003(3) 0.007(3)
C17 0.113(5) 0.108(5) 0.089(4) 0.025(4) -0.012(4) -0.020(4)
C18 0.154(8) 0.123(7) 0.118(6) 0.047(5) 0.005(6) -0.019(6)
C19 0.137(7) 0.124(7) 0.092(5) 0.034(5) -0.011(5) 0.022(6)
C20 0.113(6) 0.158(8) 0.104(6) 0.024(6) -0.040(5) 0.006(6)
C21 0.098(5) 0.120(6) 0.103(5) 0.028(4) -0.030(4) -0.013(4)

loop_
_atom_type_symbol
_atom_type_description
_atom_type_scat_dispersion_real
_atom_type_scat_dispersion_imag
_atom_type_scat_source
C C 0.0181 0.0091 'International Tables Vol C Tables 4.2.6.8 and 6.1.1.4'
H H 0.0000 0.0000 'International Tables Vol C Tables 4.2.6.8 and 6.1.1.4'
N N 0.0311 0.0180 'International Tables Vol C Tables 4.2.6.8 and 6.1.1.4'
O O 0.0492 0.0322 'International Tables Vol C Tables 4.2.6.8 and 6.1.1.4'
P P 0.2955 0.4335 'International Tables Vol C Tables 4.2.6.8 and 6.1.1.4'
Br Br -0.6763 1.2805 'International Tables Vol C Tables 4.2.6.8 and 6.1.1.4'

loop_
_geom_angle_atom_site_label_1
_geom_angle_atom_site_label_2
_geom_angle_atom_site_label_3
_geom_angle
O2 P1 O1 111.5(2)
O2 P1 O3 115.2(2)
O1 P1 O3 101.3(2)
O2 P1 C2 114.9(3)
O1 P1 C2 109.8(2)
O3 P1 C2 103.0(2)
C1 O1 P1 123.1(4)
C5 O3 P1 119.5(3)
C16 C2 C3 114.1(5)
C16 C2 P1 113.4(4)
C3 C2 P1 108.0(4)
C4 C3 C2 110.6(5)
C5 C4 C3 113.9(5)
C5 C4 Br1 109.5(4)
C3 C4 Br1 109.1(4)
O3 C5 C4 107.2(4)
O3 C5 C6 105.7(4)
C4 C5 C6 114.4(4)
C7 C6 C11 121.0(6)
C7 C6 C5 117.7(5)
C11 C6 C5 121.2(5)
C6 C7 C8 120.3(7)
C9 C8 C7 120.4(7)
C8 C9 C10 120.5(7)
C15 C10 C11 119.4(8)
C15 C10 C9 121.3(8)
C11 C10 C9 119.3(6)
C6 C11 C10 118.5(6)
C6 C11 C12 123.1(6)
C10 C11 C12 118.4(6)
C13 C12 C11 117.9(8)
C14 C13 C12 124.0(10)
C13 C14 C15 119.2(8)
C14 C15 C10 121.1(9)
C17 C16 C21 117.2(6)
C17 C16 C2 120.1(5)
C21 C16 C2 122.6(5)
C16 C17 C18 121.8(7)
C19 C18 C17 120.1(8)
C18 C19 C20 119.4(7)
C19 C20 C21 120.5(8)
C16 C21 C20 120.9(7)

loop_
_geom_bond_atom_site_label_1
_geom_bond_atom_site_label_2
_geom_bond_distance
Br1 C4 1.960(5)
P1 O2 1.456(4)
P1 O1 1.559(4)
P1 O3 1.584(4)
P1 C2 1.805(5)
O1 C1 1.445(8)
O3 C5 1.454(6)
C2 C16 1.509(7)
C2 C3 1.540(8)
C3 C4 1.518(8)
C4 C5 1.516(8)
C5 C6 1.536(8)
C6 C7 1.367(8)
C6 C11 1.394(8)
C7 C8 1.407(9)
C8 C9 1.344(11)
C9 C10 1.419(11)
C10 C15 1.406(11)
C10 C11 1.417(9)
C11 C12 1.434(9)
C12 C13 1.370(10)
C13 C14 1.360(14)
C14 C15 1.361(14)
C16 C17 1.363(9)
C16 C21 1.381(9)
C17 C18 1.397(11)
C18 C19 1.348(12)
C19 C20 1.364(12)
C20 C21 1.387(10)
